data_7107499
loop_
_publ_author_name
'Wuming Yan'
'Xiaohan Ye'
'Keith Weise'
'Jeffrey L. Petersen'
'Xiaodong Shi'

_publ_section_title
;
 Synthesis of allene triazole through iron catalyzed regioselective
 addition to propargyl alcohols
;
_journal_name_full Chem.Commun.
_journal_page_first 3521
_journal_paper_doi 10.1039/c2cc17522c
_journal_volume 48
_journal_year 2012
_chemical_formula_sum 'C25 H25 N3 O Si'
_chemical_formula_weight 411.57
_chemical_name_systematic
;
?
;
_space_group_IT_number 2
_symmetry_cell_setting triclinic
_symmetry_space_group_name_Hall '-P 1'
_symmetry_space_group_name_H-M 'P -1'
_atom_sites_solution_hydrogens geom
_atom_sites_solution_primary direct
_atom_sites_solution_secondary difmap
_audit_creation_method SHELXL-97
_cell_angle_alpha 71.454(1)
_cell_angle_beta 89.929(1)
_cell_angle_gamma 72.667(1)
_cell_formula_units_Z 2
_cell_length_a 8.5226(7)
_cell_length_b 10.4959(8)
_cell_length_c 14.8144(12)
_cell_measurement_reflns_used 4719
_cell_measurement_temperature 293(2)
_cell_measurement_theta_max 27.51
_cell_measurement_theta_min 2.51
_cell_volume 1192.89(17)
_computing_structure_refinement 'SHELXL-97 (Sheldrick, 1997)'
_computing_structure_solution 'SHELXS-97 (Sheldrick, 1990)'
_diffrn_ambient_temperature 293(2)
_diffrn_measured_fraction_theta_full 0.974
_diffrn_measured_fraction_theta_max 0.974
_diffrn_radiation_monochromator graphite
_diffrn_radiation_source 'fine-focus sealed tube'
_diffrn_radiation_type MoK\a
_diffrn_radiation_wavelength 0.71073
_diffrn_reflns_av_R_equivalents 0.0293
_diffrn_reflns_av_sigmaI/netI 0.0455
_diffrn_reflns_limit_h_max 11
_diffrn_reflns_limit_h_min -10
_diffrn_reflns_limit_k_max 12
_diffrn_reflns_limit_k_min -13
_diffrn_reflns_limit_l_max 19
_diffrn_reflns_limit_l_min -18
_diffrn_reflns_number 8527
_diffrn_reflns_theta_full 27.52
_diffrn_reflns_theta_max 27.52
_diffrn_reflns_theta_min 2.16
_diffrn_standards_decay_% none
_exptl_absorpt_coefficient_mu 0.118
_exptl_absorpt_correction_T_max 0.9883
_exptl_absorpt_correction_T_min 0.9543
_exptl_absorpt_correction_type semi-empirical
_exptl_absorpt_process_details SADABS
_exptl_crystal_colour colorless
_exptl_crystal_density_diffrn 1.146
_exptl_crystal_density_method 'not measured'
_exptl_crystal_F_000 436
_exptl_crystal_size_max 0.40
_exptl_crystal_size_mid 0.32
_exptl_crystal_size_min 0.10
_refine_diff_density_max 0.287
_refine_diff_density_min -0.140
_refine_diff_density_rms 0.042
_refine_ls_extinction_method none
_refine_ls_goodness_of_fit_ref 1.053
_refine_ls_hydrogen_treatment riding
_refine_ls_matrix_type full
_refine_ls_number_parameters 275
_refine_ls_number_reflns 5346
_refine_ls_number_restraints 0
_refine_ls_restrained_S_all 1.053
_refine_ls_R_factor_all 0.0664
_refine_ls_R_factor_gt 0.0516
_refine_ls_shift/su_max 0.000
_refine_ls_shift/su_mean 0.000
_refine_ls_structure_factor_coef Fsqd
_refine_ls_weighting_details 'calc w=1/[\s^2^(Fo^2^)+(0.0796P)^2^+0.1133P] where P=(Fo^2^+2Fc^2^)/3'
_refine_ls_weighting_scheme calc
_refine_ls_wR_factor_gt 0.1444
_refine_ls_wR_factor_ref 0.1586
_reflns_number_gt 4005
_reflns_number_total 5346
_reflns_threshold_expression >2sigma(I)
_cod_data_source_file c2cc17522c.txt
_cod_data_source_block xs26ccd
_cod_original_cell_volume 1192.89(16)
_cod_original_sg_symbol_H-M P
_cod_database_code 7107499

loop_
_symmetry_equiv_pos_as_xyz
'x, y, z'
'-x, -y, -z'

loop_
_atom_site_label
_atom_site_type_symbol
_atom_site_fract_x
_atom_site_fract_y
_atom_site_fract_z
_atom_site_U_iso_or_equiv
_atom_site_adp_type
_atom_site_occupancy
_atom_site_symmetry_multiplicity
_atom_site_calc_flag
_atom_site_refinement_flags
Si1 Si 0.31589(9) 0.23189(6) 0.12235(4) 0.0819(2) Uani 1 1 d .
O1 O 0.31903(16) 0.60222(13) 0.37994(9) 0.0724(3) Uani 1 1 d .
N1 N 0.30186(14) 0.17506(12) 0.32521(9) 0.0516(3) Uani 1 1 d .
N2 N 0.22977(18) 0.07818(14) 0.31846(11) 0.0650(4) Uani 1 1 d .
N3 N 0.19489(19) 0.01380(15) 0.40230(12) 0.0724(4) Uani 1 1 d .
C1 C 0.24391(19) 0.06744(17) 0.46692(13) 0.0605(4) Uani 1 1 d .
C2 C 0.2308(3) 0.0342(2) 0.56504(15) 0.0796(5) Uani 1 1 d .
H2B H 0.1813 -0.0329 0.5974 0.096 Uiso 1 1 calc R
C3 C 0.2935(3) 0.1039(3) 0.61123(15) 0.0868(6) Uani 1 1 d .
H3B H 0.2888 0.0826 0.6769 0.104 Uiso 1 1 calc R
C4 C 0.3653(3) 0.2076(2) 0.56241(14) 0.0816(5) Uani 1 1 d .
H4A H 0.4071 0.2527 0.5968 0.098 Uiso 1 1 calc R
C5 C 0.3756(2) 0.2442(2) 0.46571(12) 0.0651(4) Uani 1 1 d .
H5A H 0.4216 0.3139 0.4334 0.078 Uiso 1 1 calc R
C6 C 0.31334(16) 0.17114(15) 0.41848(11) 0.0514(3) Uani 1 1 d .
C7 C 0.33779(18) 0.26653(16) 0.23898(11) 0.0531(3) Uani 1 1 d .
C8 C 0.37621(18) 0.37746(16) 0.24069(11) 0.0530(3) Uani 1 1 d .
C9 C 0.41277(17) 0.49217(15) 0.23699(10) 0.0496(3) Uani 1 1 d .
C10 C 0.58680(18) 0.48930(16) 0.25388(11) 0.0537(3) Uani 1 1 d .
C11 C 0.7116(2) 0.3634(2) 0.2901(2) 0.0900(7) Uani 1 1 d .
H11A H 0.6877 0.2789 0.3031 0.108 Uiso 1 1 calc R
C12 C 0.8721(3) 0.3598(3) 0.3074(3) 0.1235(11) Uani 1 1 d .
H12A H 0.9548 0.2732 0.3326 0.148 Uiso 1 1 calc R
C13 C 0.9105(3) 0.4826(3) 0.2878(2) 0.1089(9) Uani 1 1 d .
H13A H 1.0189 0.4799 0.2990 0.131 Uiso 1 1 calc R
C14 C 0.7893(3) 0.6080(3) 0.25205(18) 0.0902(7) Uani 1 1 d .
H14A H 0.8148 0.6920 0.2384 0.108 Uiso 1 1 calc R
C15 C 0.6269(2) 0.6125(2) 0.23553(14) 0.0693(5) Uani 1 1 d .
H15A H 0.5445 0.6995 0.2119 0.083 Uiso 1 1 calc R
C16 C 0.27648(18) 0.62888(15) 0.21836(11) 0.0531(3) Uani 1 1 d .
C17 C 0.1909(2) 0.70376(19) 0.12839(13) 0.0707(5) Uani 1 1 d .
H17A H 0.2179 0.6685 0.0783 0.085 Uiso 1 1 calc R
C18 C 0.0655(3) 0.8307(2) 0.11219(17) 0.0852(6) Uani 1 1 d .
H18A H 0.0082 0.8797 0.0517 0.102 Uiso 1 1 calc R
C19 C 0.0266(2) 0.8834(2) 0.18564(18) 0.0820(6) Uani 1 1 d .
H19A H -0.0560 0.9695 0.1742 0.098 Uiso 1 1 calc R
C20 C 0.1075(2) 0.81108(19) 0.27586(15) 0.0695(5) Uani 1 1 d .
H20A H 0.0793 0.8477 0.3253 0.083 Uiso 1 1 calc R
C21 C 0.23175(19) 0.68301(16) 0.29294(12) 0.0568(4) Uani 1 1 d .
C22 C 0.2584(3) 0.6344(2) 0.46253(15) 0.0899(6) Uani 1 1 d .
H22A H 0.3261 0.5654 0.5189 0.135 Uiso 1 1 calc R
H22B H 0.1466 0.6328 0.4662 0.135 Uiso 1 1 calc R
H22C H 0.2619 0.7268 0.4581 0.135 Uiso 1 1 calc R
C23 C 0.4224(4) 0.0434(3) 0.1355(2) 0.1206(10) Uani 1 1 d .
H23A H 0.4037 0.0279 0.0765 0.181 Uiso 1 1 calc R
H23B H 0.3796 -0.0165 0.1858 0.181 Uiso 1 1 calc R
H23C H 0.5389 0.0215 0.1510 0.181 Uiso 1 1 calc R
C24 C 0.0905(4) 0.2799(4) 0.0862(2) 0.1379(12) Uani 1 1 d .
H24A H 0.0749 0.2755 0.0233 0.207 Uiso 1 1 calc R
H24B H 0.0353 0.3742 0.0861 0.207 Uiso 1 1 calc R
H24C H 0.0452 0.2148 0.1308 0.207 Uiso 1 1 calc R
C25 C 0.4066(6) 0.3529(4) 0.0349(2) 0.1614(16) Uani 1 1 d .
H25A H 0.3964 0.3424 -0.0266 0.242 Uiso 1 1 calc R
H25B H 0.5213 0.3303 0.0556 0.242 Uiso 1 1 calc R
H25C H 0.3492 0.4488 0.0305 0.242 Uiso 1 1 calc R

loop_
_atom_site_aniso_label
_atom_site_aniso_U_11
_atom_site_aniso_U_22
_atom_site_aniso_U_33
_atom_site_aniso_U_23
_atom_site_aniso_U_13
_atom_site_aniso_U_12
Si1 0.1322(5) 0.0773(4) 0.0574(3) -0.0318(3) 0.0066(3) -0.0530(3)
O1 0.0856(8) 0.0709(7) 0.0588(7) -0.0303(6) 0.0018(6) -0.0123(6)
N1 0.0568(6) 0.0475(6) 0.0573(7) -0.0204(5) 0.0039(5) -0.0230(5)
N2 0.0780(8) 0.0529(7) 0.0761(9) -0.0249(7) 0.0045(7) -0.0340(7)
N3 0.0843(10) 0.0559(8) 0.0827(10) -0.0182(7) 0.0106(8) -0.0351(7)
C1 0.0589(8) 0.0494(8) 0.0676(10) -0.0132(7) 0.0064(7) -0.0159(7)
C2 0.0852(12) 0.0683(11) 0.0734(12) -0.0085(9) 0.0190(10) -0.0232(9)
C3 0.0970(14) 0.0967(15) 0.0569(10) -0.0181(10) 0.0154(10) -0.0241(12)
C4 0.0937(13) 0.0969(14) 0.0643(11) -0.0364(10) 0.0083(10) -0.0342(12)
C5 0.0733(10) 0.0737(10) 0.0595(9) -0.0284(8) 0.0085(8) -0.0325(8)
C6 0.0478(7) 0.0495(7) 0.0562(8) -0.0181(6) 0.0046(6) -0.0136(6)
C7 0.0608(8) 0.0520(8) 0.0542(8) -0.0212(7) 0.0038(6) -0.0252(7)
C8 0.0593(8) 0.0563(8) 0.0516(8) -0.0229(6) 0.0064(6) -0.0244(7)
C9 0.0602(8) 0.0513(7) 0.0453(7) -0.0188(6) 0.0078(6) -0.0259(6)
C10 0.0600(8) 0.0575(8) 0.0544(8) -0.0245(7) 0.0148(6) -0.0279(7)
C11 0.0606(10) 0.0675(11) 0.143(2) -0.0342(12) 0.0119(11) -0.0227(9)
C12 0.0558(11) 0.0970(17) 0.214(3) -0.050(2) 0.0128(15) -0.0204(11)
C13 0.0591(11) 0.132(2) 0.164(3) -0.071(2) 0.0307(14) -0.0462(14)
C14 0.0816(13) 0.1009(16) 0.1250(19) -0.0575(14) 0.0347(13) -0.0605(13)
C15 0.0736(10) 0.0685(10) 0.0843(12) -0.0340(9) 0.0187(9) -0.0396(9)
C16 0.0593(8) 0.0501(8) 0.0570(8) -0.0169(6) 0.0034(6) -0.0282(6)
C17 0.0865(11) 0.0622(10) 0.0617(10) -0.0134(8) -0.0060(8) -0.0286(9)
C18 0.0955(14) 0.0602(11) 0.0853(14) -0.0042(10) -0.0233(11) -0.0249(10)
C19 0.0714(11) 0.0513(9) 0.1160(17) -0.0199(10) -0.0077(11) -0.0174(8)
C20 0.0659(9) 0.0590(9) 0.0919(13) -0.0334(9) 0.0088(9) -0.0226(8)
C21 0.0586(8) 0.0525(8) 0.0652(9) -0.0218(7) 0.0044(7) -0.0236(7)
C22 0.1225(17) 0.0859(14) 0.0679(12) -0.0387(11) 0.0170(11) -0.0279(13)
C23 0.167(3) 0.110(2) 0.114(2) -0.0762(17) 0.0305(19) -0.0433(19)
C24 0.166(3) 0.132(2) 0.111(2) -0.0348(18) -0.061(2) -0.048(2)
C25 0.302(5) 0.181(3) 0.0794(17) -0.066(2) 0.077(2) -0.164(4)

loop_
_atom_type_symbol
_atom_type_description
_atom_type_scat_dispersion_real
_atom_type_scat_dispersion_imag
_atom_type_scat_source
C C 0.0033 0.0016 'International Tables Vol C Tables 4.2.6.8 and 6.1.1.4'
H H 0.0000 0.0000 'International Tables Vol C Tables 4.2.6.8 and 6.1.1.4'
N N 0.0061 0.0033 'International Tables Vol C Tables 4.2.6.8 and 6.1.1.4'
O O 0.0106 0.0060 'International Tables Vol C Tables 4.2.6.8 and 6.1.1.4'
Si Si 0.0817 0.0704 'International Tables Vol C Tables 4.2.6.8 and 6.1.1.4'

loop_
_geom_angle_atom_site_label_1
_geom_angle_atom_site_label_2
_geom_angle_atom_site_label_3
_geom_angle
C25 Si1 C23 111.90(17)
C25 Si1 C24 110.05(19)
C23 Si1 C24 110.39(15)
C25 Si1 C7 105.33(10)
C23 Si1 C7 111.40(11)
C24 Si1 C7 107.57(12)
C21 O1 C22 118.19(15)
N2 N1 C6 109.52(12)
N2 N1 C7 118.24(12)
C6 N1 C7 131.99(12)
N3 N2 N1 109.15(13)
N2 N3 C1 108.60(13)
N3 C1 C6 108.62(15)
N3 C1 C2 130.27(16)
C6 C1 C2 121.11(17)
C3 C2 C1 117.10(18)
C2 C3 C4 121.75(19)
C5 C4 C3 121.98(19)
C4 C5 C6 116.26(16)
N1 C6 C1 104.11(13)
N1 C6 C5 134.12(14)
C1 C6 C5 121.77(15)
C8 C7 N1 119.49(13)
C8 C7 Si1 120.88(12)
N1 C7 Si1 119.51(10)
C7 C8 C9 176.68(16)
C8 C9 C10 121.86(14)
C8 C9 C16 119.40(13)
C10 C9 C16 118.72(12)
C11 C10 C15 117.76(15)
C11 C10 C9 120.84(14)
C15 C10 C9 121.39(15)
C10 C11 C12 121.2(2)
C13 C12 C11 120.4(2)
C14 C13 C12 119.40(19)
C13 C14 C15 120.51(19)
C10 C15 C14 120.69(19)
C17 C16 C21 118.52(15)
C17 C16 C9 121.50(15)
C21 C16 C9 119.97(13)
C16 C17 C18 120.79(19)
C19 C18 C17 119.70(19)
C18 C19 C20 120.98(18)
C19 C20 C21 119.65(18)
O1 C21 C20 124.38(16)
O1 C21 C16 115.29(14)
C20 C21 C16 120.33(16)

loop_
_geom_bond_atom_site_label_1
_geom_bond_atom_site_label_2
_geom_bond_distance
Si1 C25 1.851(3)
Si1 C23 1.860(3)
Si1 C24 1.867(3)
Si1 C7 1.8955(15)
O1 C21 1.366(2)
O1 C22 1.427(2)
N1 N2 1.3633(16)
N1 C6 1.3721(19)
N1 C7 1.4287(19)
N2 N3 1.293(2)
N3 C1 1.376(2)
C1 C6 1.391(2)
C1 C2 1.395(3)
C2 C3 1.357(3)
C3 C4 1.406(3)
C4 C5 1.370(3)
C5 C6 1.394(2)
C7 C8 1.3075(19)
C8 C9 1.316(2)
C9 C10 1.494(2)
C9 C16 1.497(2)
C10 C11 1.370(3)
C10 C15 1.380(2)
C11 C12 1.379(3)
C12 C13 1.365(4)
C13 C14 1.352(4)
C14 C15 1.390(3)
C16 C17 1.386(2)
C16 C21 1.399(2)
C17 C18 1.387(3)
C18 C19 1.369(3)
C19 C20 1.372(3)
C20 C21 1.389(2)
